data_2101596
loop_
_publ_author_name
'Abrahams, S. C.'

_publ_section_title
;
 New ferroelectric inorganic materials predicted in point group
 4<i>mm</i>
;
_journal_issue 5
_journal_name_full 'Acta Crystallographica Section B'
_journal_page_first 790
_journal_page_last 805
_journal_paper_doi 10.1107/S0108768196004594
_journal_volume 52
_journal_year 1996
_chemical_formula_sum 'F18 Nb3 O Rb5'
_space_group_crystal_system tetragonal
_space_group_IT_number 108
_space_group_name_Hall 'I 4 -2c'
_space_group_name_H-M_alt 'I 4 c m'
_cell_angle_alpha 90.0
_cell_angle_beta 90.0
_cell_angle_gamma 90.0
_cell_length_a 15.525(3)
_cell_length_b 15.525(3)
_cell_length_c 7.794(3)
_cell_volume 1878.6(9)
_diffrn_radiation_type MoK\a
_diffrn_radiation_wavelength 0.71069
_cod_data_source_file an0527.cif
_cod_data_source_block AN0527v
_cod_depositor_comments
;
 Updating space group information.

 Antanas Vaitkus,
 2018-06-09
;
_cod_original_sg_symbol_Hall 'I 4 -2ab'
_cod_original_formula_sum 'F18 Nb3 O1 Rb5'
_cod_database_code 2101596

loop_
_space_group_symop_id
_space_group_symop_operation_xyz
1 x,y,z
2 -y,x,z
3 -x,-y,z
4 y,-x,z
5 -x,y,z+1/2
6 -y,-x,z+1/2
7 x,-y,z+1/2
8 y,x,z+1/2
9 x+1/2,y+1/2,z+1/2
10 -y+1/2,x+1/2,z+1/2
11 -x+1/2,-y+1/2,z+1/2
12 y+1/2,-x+1/2,z+1/2
13 -x+1/2,y+1/2,z
14 -y+1/2,-x+1/2,z
15 x+1/2,-y+1/2,z
16 y+1/2,x+1/2,z

loop_
_atom_site_label
_atom_site_fract_x
_atom_site_fract_y
_atom_site_fract_z
Rb1 .5000 .0 .7468(4)
Rb2 .22270(10) .91660(10) .9746(2)
Nb1 .3435(4) .1565 .0086
Nb2 .0 .0 .7415(3)
F1 .3639(5) .1361 .2493(12)
F2 .5312(3) .1403(4) .4901(12)
F3 .1462(7) .3538 .2634(14)
F4 .8860(4) .9552(4) .7722(11)
F5 .2326(4) .8912(5) .5783(11)
F6 .2385(4) .2615 .4261(18)
O .0 .0 .018(2)
